data_1544779
loop_
_publ_author_name
'Gilandoust, Maryam'
'Harsha, K. B.'
'Madan Kumar, S.'
'Rakesh, K. S.'
'Lokanath, N. K.'
'Byrappa, K.'
'Rangappa, K. S.'

_publ_section_title
;
 5-Bromo-1,2,4-triazolo[1,5-<i>a</i>]pyrimidine
;
_journal_coeditor_code SJ4072
_journal_issue 12
_journal_name_full IUCrData
_journal_page_first x161944
_journal_paper_doi 10.1107/S2414314616019441
_journal_volume 1
_journal_year 2016
_chemical_formula_iupac 'C5 H3 Br N4'
_chemical_formula_moiety 'C5 H3 Br N4'
_chemical_formula_sum 'C5 H3 Br N4'
_chemical_formula_weight 199.02
_chemical_name_systematic
;
5-Bromo-1,2,4-triazolo[1,5-<i>a</i>]pyrimidine
;
_space_group_crystal_system monoclinic
_space_group_IT_number 14
_space_group_name_Hall '-P 2yn'
_space_group_name_H-M_alt 'P 1 21/n 1'
_symmetry_space_group_name_Hall '-P 2yn'
_symmetry_space_group_name_H-M 'P 1 21/n 1'
_atom_sites_solution_hydrogens geom
_atom_sites_solution_primary iterative
_cell_angle_alpha 90
_cell_angle_beta 94.574(8)
_cell_angle_gamma 90
_cell_formula_units_Z 4
_cell_length_a 3.9511(4)
_cell_length_b 14.3306(11)
_cell_length_c 11.3670(10)
_cell_measurement_reflns_used 1129
_cell_measurement_temperature 293(2)
_cell_measurement_theta_max 25.0
_cell_measurement_theta_min 2.3
_cell_volume 641.57(10)
_computing_cell_refinement
;
<i>CrystalClear SM Expert</i> (Rigaku, 2011)
;
_computing_data_collection
;
<i>CrystalClear SM Expert</i> (Rigaku, 2011)
;
_computing_data_reduction
;
<i>CrystalClear SM Expert</i> (Rigaku, 2011)
;
_computing_molecular_graphics
;
Mercury (Macrae <i>et al.</i>, 2008)
;
_computing_publication_material
;
<i>OLEX2</i> (Dolomanov <i>et al.</i>,  2009)
;
_computing_structure_refinement
;
SHELXL2014 (Sheldrick, 2015)
;
_computing_structure_solution
;
SHELXS97 (Sheldrick, 2008)
;
_diffrn_ambient_temperature 293(2)
_diffrn_measured_fraction_theta_full 0.995
_diffrn_measured_fraction_theta_max 0.995
_diffrn_measurement_device 'AFC12 (Right): Kappa 3 circle CCD'
_diffrn_measurement_device_type 'Rigaku Saturn724+'
_diffrn_measurement_method 'profile data from \w-scans'
_diffrn_radiation_type MoK\a
_diffrn_radiation_wavelength 0.71073
_diffrn_reflns_av_R_equivalents 0.0363
_diffrn_reflns_limit_h_max 3
_diffrn_reflns_limit_h_min -4
_diffrn_reflns_limit_k_max 17
_diffrn_reflns_limit_k_min -16
_diffrn_reflns_limit_l_max 12
_diffrn_reflns_limit_l_min -13
_diffrn_reflns_number 2438
_diffrn_reflns_theta_full 25.026
_diffrn_reflns_theta_max 25.026
_diffrn_reflns_theta_min 2.291
_exptl_absorpt_coefficient_mu 6.321
_exptl_absorpt_correction_T_max 0.323
_exptl_absorpt_correction_T_min 0.244
_exptl_absorpt_correction_type multi-scan
_exptl_absorpt_process_details
;
(NUMABS; Rigaku, 1999)
;
_exptl_crystal_colour block
_exptl_crystal_density_diffrn 2.060
_exptl_crystal_description colourless
_exptl_crystal_F_000 384
_exptl_crystal_size_max 0.31
_exptl_crystal_size_mid 0.24
_exptl_crystal_size_min 0.23
_refine_diff_density_max 0.778
_refine_diff_density_min -0.484
_refine_ls_extinction_coef 0.017(4)
_refine_ls_extinction_expression Fc^*^=kFc[1+0.001xFc^2^\l^3^/sin(2\q)]^-1/4^
_refine_ls_extinction_method
;
SHELXL2014 (Sheldrick, 2015)
;
_refine_ls_goodness_of_fit_ref 1.084
_refine_ls_hydrogen_treatment constr
_refine_ls_matrix_type full
_refine_ls_number_parameters 92
_refine_ls_number_reflns 1129
_refine_ls_number_restraints 0
_refine_ls_restrained_S_all 1.084
_refine_ls_R_factor_all 0.0494
_refine_ls_R_factor_gt 0.0407
_refine_ls_shift/su_max 0.001
_refine_ls_shift/su_mean 0.000
_refine_ls_structure_factor_coef Fsqd
_refine_ls_weighting_details 'w=1/[\s^2^(Fo^2^)+(0.0649P)^2^+0.2378P] where P=(Fo^2^+2Fc^2^)/3'
_refine_ls_weighting_scheme calc
_refine_ls_wR_factor_gt 0.1047
_refine_ls_wR_factor_ref 0.1111
_reflns_number_gt 977
_reflns_number_total 1129
_reflns_threshold_expression 'I > 2\s(I)'
_cod_data_source_file sj4072sup1.cif
_cod_data_source_block I
_cod_original_cell_volume 641.57(9)
_cod_database_code 1544779
_shelx_space_group_comment
;
The symmetry employed for this shelxl refinement is uniquely defined
by the following loop, which should always be used as a source of
symmetry information in preference to the above space-group names.
They are only intended as comments.
;
_shelx_estimated_absorpt_t_min 0.245
_shelx_estimated_absorpt_t_max 0.324

loop_
_space_group_symop_operation_xyz
'x, y, z'
'-x+1/2, y+1/2, -z+1/2'
'-x, -y, -z'
'x-1/2, -y-1/2, z-1/2'

loop_
_atom_site_type_symbol
_atom_site_label
_atom_site_fract_x
_atom_site_fract_y
_atom_site_fract_z
_atom_site_U_iso_or_equiv
_atom_site_adp_type
_atom_site_calc_flag
_atom_site_occupancy
Br Br1 0.37251(12) 0.44459(3) 0.83589(4) 0.0390(3) Uani d 1
N N2 -0.1257(9) 0.1890(2) 0.9772(3) 0.0275(8) Uani d 1
N N1 0.1085(9) 0.2690(2) 0.8197(3) 0.0291(8) Uani d 1
N N3 -0.2878(11) 0.1067(3) 0.9961(3) 0.0381(10) Uani d 1
N N4 -0.1505(10) 0.1167(3) 0.8052(3) 0.0360(10) Uani d 1
C C2 0.1125(11) 0.3336(3) 1.0154(4) 0.0322(10) Uani d 1
H H2 0.1769 0.3830 1.0655 0.039 Uiso calc 1
C C3 0.1746(10) 0.3359(3) 0.8956(3) 0.0255(9) Uani d 1
C C1 -0.0434(12) 0.2578(3) 1.0557(4) 0.0347(11) Uani d 1
H H1 -0.0924 0.2530 1.1341 0.042 Uiso calc 1
C C4 -0.0482(11) 0.1944(3) 0.8616(3) 0.0241(9) Uani d 1
C C5 -0.2909(13) 0.0680(3) 0.8910(4) 0.0365(11) Uani d 1
H H5 -0.3859 0.0093 0.8763 0.044 Uiso calc 1

loop_
_atom_site_aniso_label
_atom_site_aniso_U_11
_atom_site_aniso_U_22
_atom_site_aniso_U_33
_atom_site_aniso_U_12
_atom_site_aniso_U_13
_atom_site_aniso_U_23
Br1 0.0447(4) 0.0354(4) 0.0366(4) -0.00695(19) 0.0006(2) 0.00610(18)
N2 0.0334(19) 0.0306(19) 0.0184(17) -0.0009(16) 0.0018(15) 0.0026(15)
N1 0.037(2) 0.031(2) 0.0200(18) 0.0021(16) 0.0045(16) 0.0020(15)
N3 0.058(3) 0.031(2) 0.025(2) -0.0082(19) 0.0050(18) 0.0059(16)
N4 0.053(3) 0.030(2) 0.0250(19) -0.0032(18) 0.0038(18) -0.0064(16)
C2 0.042(3) 0.030(2) 0.023(2) -0.002(2) -0.0011(19) -0.0063(18)
C3 0.022(2) 0.032(2) 0.023(2) 0.0001(17) -0.0014(16) 0.0024(17)
C1 0.052(3) 0.039(3) 0.014(2) -0.001(2) 0.004(2) -0.0020(18)
C4 0.031(2) 0.026(2) 0.0147(18) 0.0048(18) -0.0008(16) -0.0004(16)
C5 0.042(3) 0.030(2) 0.036(3) -0.006(2) -0.005(2) -0.001(2)

loop_
_atom_type_symbol
_atom_type_description
_atom_type_scat_dispersion_real
_atom_type_scat_dispersion_imag
_atom_type_scat_source
C C 0.0033 0.0016 'International Tables Vol C Tables 4.2.6.8 and 6.1.1.4'
H H 0.0000 0.0000 'International Tables Vol C Tables 4.2.6.8 and 6.1.1.4'
Br Br -0.2901 2.4595 'International Tables Vol C Tables 4.2.6.8 and 6.1.1.4'
N N 0.0061 0.0033 'International Tables Vol C Tables 4.2.6.8 and 6.1.1.4'

loop_
_geom_angle_atom_site_label_1
_geom_angle_atom_site_label_2
_geom_angle_atom_site_label_3
_geom_angle
N3 N2 C4 110.0(3)
C1 N2 N3 128.0(3)
C1 N2 C4 121.9(4)
C3 N1 C4 115.2(3)
C5 N3 N2 101.0(3)
C4 N4 C5 102.2(4)
C3 C2 H2 121.0
C1 C2 H2 121.0
C1 C2 C3 117.9(4)
N1 C3 Br1 115.8(3)
N1 C3 C2 125.8(4)
C2 C3 Br1 118.5(3)
N2 C1 H1 121.4
C2 C1 N2 117.2(4)
C2 C1 H1 121.4
N1 C4 N2 121.9(4)
N4 C4 N2 109.3(4)
N4 C4 N1 128.8(4)
N3 C5 N4 117.5(4)
N3 C5 H5 121.3
N4 C5 H5 121.3

loop_
_geom_bond_atom_site_label_1
_geom_bond_atom_site_label_2
_geom_bond_distance
Br1 C3 1.893(4)
N2 N3 1.367(5)
N2 C1 1.353(5)
N2 C4 1.375(5)
N1 C3 1.303(5)
N1 C4 1.342(5)
N3 C5 1.316(6)
N4 C4 1.331(6)
N4 C5 1.354(6)
C2 H2 0.9300
C2 C3 1.403(6)
C2 C1 1.347(6)
C1 H1 0.9300
C5 H5 0.9300

loop_
_geom_hbond_atom_site_label_D
_geom_hbond_atom_site_label_H
_geom_hbond_atom_site_label_A
_geom_hbond_site_symmetry_A
_geom_hbond_distance_DH
_geom_hbond_distance_HA
_geom_hbond_distance_DA
_geom_hbond_angle_DHA
C1 H1 N1 4_566 0.93 2.52 3.421(6) 164
C5 H5 N3 3_457 0.93 2.61 3.321(6) 133

loop_
_geom_torsion_atom_site_label_1
_geom_torsion_atom_site_label_2
_geom_torsion_atom_site_label_3
_geom_torsion_atom_site_label_4
_geom_torsion
N2 N3 C5 N4 -0.6(6)
N3 N2 C1 C2 -178.9(4)
N3 N2 C4 N1 179.2(4)
N3 N2 C4 N4 -1.2(5)
C3 N1 C4 N2 -1.3(6)
C3 N1 C4 N4 179.1(4)
C3 C2 C1 N2 0.6(6)
C1 N2 N3 C5 -178.7(4)
C1 N2 C4 N1 -1.1(6)
C1 N2 C4 N4 178.6(4)
C1 C2 C3 Br1 176.9(4)
C1 C2 C3 N1 -3.3(7)
C4 N2 N3 C5 1.0(5)
C4 N2 C1 C2 1.4(6)
C4 N1 C3 Br1 -176.6(3)
C4 N1 C3 C2 3.5(6)
C4 N4 C5 N3 -0.1(6)
C5 N4 C4 N2 0.7(5)
C5 N4 C4 N1 -179.6(4)

_cod_database_fobs_code 1544779
